data_4060965
loop_
_publ_author_name
'Ionkin, Alex S.'
'Marshall, William J.'
'Fish, Brian M.'

_publ_section_title
;
 Synthesis and Structural Characterization of a Series of Novel
 Polyaromatic Ligands Containing Pyrene and Related Biscyclometalated
 Iridium(III) Complexes
;
_journal_coden_ASTM ORGND7
_journal_issue 6
_journal_name_full Organometallics
_journal_page_first 1461
_journal_page_last 1471
_journal_paper_doi 10.1021/om0510775
_journal_volume 25
_journal_year 2006
_chemical_formula_sum 'C12 H10 Cl N'
_chemical_formula_weight 203.66
_space_group_IT_number 29
_symmetry_cell_setting orthorhombic
_symmetry_space_group_name_Hall 'P 2c -2ac'
_symmetry_space_group_name_H-M 'P c a 21'
_cell_angle_alpha 90.00
_cell_angle_beta 90.00
_cell_angle_gamma 90.00
_cell_formula_units_Z 4
_cell_length_a 7.4452(10)
_cell_length_b 10.9266(15)
_cell_length_c 12.0699(16)
_cell_measurement_temperature 293(2)
_cell_volume 981.9(2)
_diffrn_ambient_temperature 293(2)
_exptl_crystal_density_diffrn 1.378
_cod_duplicate_entry 4074990
_cod_depositor_comments
;
The following automatic conversions were performed:
'_symmetry_cell_setting' value 'Orthorhombic' changed to 'orthorhombic'
according to '/home/saulius/struct/CIF-dictionaries/cif_core.dic'
dictionary named 'cif_core.dic' version 2.4.1 from 2010-06-29.

Automatic conversion script
Id: cif_fix_enum 1527 2010-12-29 10:47:43Z saulius 
;
_cod_database_code 4060965

loop_
_symmetry_equiv_pos_as_xyz
'x, y, z'
'-x, -y, z+1/2'
'x+1/2, -y, z'
'-x+1/2, y, z+1/2'

loop_
_atom_site_label
_atom_site_type_symbol
_atom_site_fract_x
_atom_site_fract_y
_atom_site_fract_z
_atom_site_U_iso_or_equiv
_atom_site_adp_type
_atom_site_occupancy
_atom_site_symmetry_multiplicity
_atom_site_calc_flag
_atom_site_refinement_flags
_atom_site_disorder_assembly
_atom_site_disorder_group
Cl1 Cl 0.02565(7) 0.20162(6) 0.62876(7) 0.03800(18) Uani 1 1 d . . .
N1 N 0.1154(3) 0.39172(16) 1.02127(15) 0.0256(4) Uani 1 1 d . . .
C1 C -0.0245(3) 0.2064(2) 0.95899(19) 0.0210(4) Uani 1 1 d . . .
C2 C 0.0173(3) 0.2383(2) 0.8496(2) 0.0226(5) Uani 1 1 d . . .
H2A H 0.0746 0.3120 0.8346 0.027 Uiso 1 1 calc R . .
C3 C -0.0269(3) 0.1598(2) 0.76418(19) 0.0245(5) Uani 1 1 d . . .
C4 C -0.1107(3) 0.0484(2) 0.7832(2) 0.0282(5) Uani 1 1 d . . .
H4A H -0.1395 -0.0033 0.7246 0.034 Uiso 1 1 calc R . .
C5 C -0.1502(3) 0.0164(2) 0.8908(2) 0.0304(5) Uani 1 1 d . . .
H5A H -0.2063 -0.0580 0.9052 0.037 Uiso 1 1 calc R . .
C6 C -0.1072(3) 0.09373(19) 0.97772(19) 0.0261(5) Uani 1 1 d . . .
H6A H -0.1341 0.0702 1.0499 0.031 Uiso 1 1 calc R . .
C7 C 0.0247(3) 0.2912(2) 1.0507(2) 0.0217(5) Uani 1 1 d . . .
C8 C 0.1626(3) 0.46896(19) 1.10182(19) 0.0294(6) Uani 1 1 d . . .
H8A H 0.2264 0.5389 1.0823 0.035 Uiso 1 1 calc R . .
C9 C 0.1225(3) 0.4513(2) 1.2127(2) 0.0298(5) Uani 1 1 d . . .
H9A H 0.1593 0.5079 1.2655 0.036 Uiso 1 1 calc R . .
C10 C 0.0272(3) 0.3486(3) 1.2438(2) 0.0256(5) Uani 1 1 d . . .
C11 C -0.0228(3) 0.2681(2) 1.1603(2) 0.0243(5) Uani 1 1 d . . .
H11A H -0.0885 0.1983 1.1778 0.029 Uiso 1 1 calc R . .
C12 C -0.0204(3) 0.3259(3) 1.3630(2) 0.0334(6) Uani 1 1 d . . .
H12A H 0.0853 0.3339 1.4080 0.050 Uiso 1 1 calc R . .
H12B H -0.0682 0.2447 1.3707 0.050 Uiso 1 1 calc R . .
H12C H -0.1086 0.3845 1.3864 0.050 Uiso 1 1 calc R . .

loop_
_atom_site_aniso_label
_atom_site_aniso_U_11
_atom_site_aniso_U_22
_atom_site_aniso_U_33
_atom_site_aniso_U_23
_atom_site_aniso_U_13
_atom_site_aniso_U_12
Cl1 0.0476(3) 0.0426(3) 0.0237(3) -0.0020(3) 0.0010(4) -0.0058(2)
N1 0.0283(10) 0.0248(10) 0.0238(10) 0.0011(8) 0.0005(8) -0.0030(8)
C1 0.0186(9) 0.0223(10) 0.0221(12) 0.0023(9) -0.0004(9) 0.0020(8)
C2 0.0229(10) 0.0211(10) 0.0239(12) -0.0005(9) 0.0006(9) 0.0008(8)
C3 0.0247(10) 0.0279(11) 0.0209(12) 0.0009(10) 0.0001(9) 0.0030(9)
C4 0.0293(11) 0.0251(11) 0.0302(13) -0.0052(10) -0.0044(10) -0.0012(9)
C5 0.0331(12) 0.0228(11) 0.0354(15) -0.0010(10) -0.0003(10) -0.0049(8)
C6 0.0294(11) 0.0238(11) 0.0250(12) -0.0002(9) 0.0024(9) -0.0038(9)
C7 0.0202(10) 0.0216(11) 0.0232(12) -0.0029(9) -0.0003(10) 0.0022(9)
C8 0.0328(11) 0.0229(11) 0.0325(16) -0.0009(9) -0.0004(10) -0.0046(8)
C9 0.0324(13) 0.0309(13) 0.0262(13) -0.0072(10) -0.0026(10) -0.0039(10)
C10 0.0218(10) 0.0303(12) 0.0246(12) -0.0014(10) -0.0021(10) 0.0034(9)
C11 0.0238(11) 0.0244(11) 0.0247(13) 0.0015(9) -0.0006(9) 0.0006(8)
C12 0.0330(12) 0.0424(14) 0.0248(13) -0.0054(12) 0.0020(10) -0.0018(10)

loop_
_geom_bond_atom_site_label_1
_geom_bond_atom_site_label_2
_geom_bond_distance
_geom_bond_site_symmetry_2
_geom_bond_publ_flag
Cl1 C3 1.742(2) . ?
N1 C8 1.335(3) . ?
N1 C7 1.338(3) . ?
C1 C6 1.395(3) . ?
C1 C2 1.400(3) . ?
C1 C7 1.489(3) . ?
C2 C3 1.380(3) . ?
C3 C4 1.387(3) . ?
C4 C5 1.377(3) . ?
C5 C6 1.385(3) . ?
C7 C11 1.392(4) . ?
C8 C9 1.384(3) . ?
C9 C10 1.380(3) . ?
C10 C11 1.388(3) . ?
C10 C12 1.503(4) . ?

loop_
_cod_related_entry_id
_cod_related_entry_database
_cod_related_entry_code
1 ChemSpider 9818863
